data_2106142
loop_
_publ_author_name
'D'Alte da Veiga, L.M.'
'Costa, M.M.R.'
'de Almeida, M.J.M.'
'Andrade, L.R.'
'Matos Beja, A.'

_publ_section_title
;
 The ordering of the sigma-phases Cr2 Ru and Cr2 Os
;
_journal_name_full 'Acta Crystallographica B (24,1968-38,1982)'
_journal_page_first 1750
_journal_page_last 1757
_journal_volume 36
_journal_year 1980
_chemical_formula_sum 'Cr2 Os'
_space_group_IT_number 136
_symmetry_space_group_name_Hall '-P 4n 2n'
_symmetry_space_group_name_H-M 'P 42/m n m'
_cell_angle_alpha 90
_cell_angle_beta 90
_cell_angle_gamma 90
_cell_formula_units_Z 10
_cell_length_a 9.05
_cell_length_b 9.05
_cell_length_c 4.69
_cell_volume 384.123
_citation_journal_id_ASTM ACBCAR
_cod_data_source_file DAltedaVeiga_ACBCAR_1980_1350.cif
_cod_data_source_block Cr2Os1
_cod_original_cell_volume 384.1227
_cod_original_formula_sum 'Cr2 Os1'
_cod_database_code 2106142

loop_
_symmetry_equiv_pos_as_xyz
x,y,z
-y+1/2,x+1/2,z+1/2
-x,-y,z
y+1/2,-x+1/2,z+1/2
x+1/2,-y+1/2,-z+1/2
y,x,-z
-x+1/2,y+1/2,-z+1/2
-y,-x,-z
-x,-y,-z
y-1/2,-x-1/2,-z-1/2
x,y,-z
-y-1/2,x-1/2,-z-1/2
-x-1/2,y-1/2,z-1/2
-y,-x,z
x-1/2,-y-1/2,z-1/2
y,x,z

loop_
_atom_site_label
_atom_site_type_symbol
_atom_site_fract_x
_atom_site_fract_y
_atom_site_fract_z
_atom_site_occupancy
_atom_site_U_iso_or_equiv
Os4 Os 0.535 0.131 0 0.4 0.0
Cr3 Cr 0.0643 0.2595 0 0.563 0.0
Cr1 Cr 0 0 0 0.8 0.0
Os3 Os 0.0643 0.2595 0 0.437 0.0
Os5 Os 0.1841 0.1841 0.2517 0.15 0.0
Os1 Os 0 0 0 0.2 0.0
Cr5 Cr 0.1841 0.1841 0.2517 0.85 0.0
Cr2 Cr 0.4007 0.4007 0 0.575 0.0
Os2 Os 0.4007 0.4007 0 0.425 0.0
Cr4 Cr 0.535 0.131 0 0.6 0.0
